data_8106632
loop_
_publ_author_name
'Zhang, Lei'
'Nie, Cong-Kui'
'Zhao, Dan'

_publ_section_title
;
 Crystal structure of catena-poly[di-(\m3-oxido-\k3
 O:O:O)-tetraoxido-(\m2-5&#x2032;-(pyrazin-2-yl)-1H,2&#x2032;H-3,3&#x2032;-bi(1,2,4-triazole)-\k2
 N:N&#x2032;)dimolybdenum(VI)], C8H6Mo2N8O6
;
_journal_issue 4
_journal_name_full 'Zeitschrift f\"ur Kristallographie - New Crystal Structures'
_journal_page_first 655
_journal_page_last 656
_journal_paper_doi 10.1515/ncrs-2016-0394
_journal_volume 232
_journal_year 2017
_chemical_formula_sum 'C8 H6 Mo2 N8 O6'
_chemical_formula_weight 502.09
_space_group_crystal_system triclinic
_space_group_IT_number 2
_space_group_name_Hall '-P 1'
_space_group_name_H-M_alt 'P -1'
_atom_sites_solution_hydrogens geom
_cell_angle_alpha 87.578(2)
_cell_angle_beta 74.490(2)
_cell_angle_gamma 71.912(2)
_cell_formula_units_Z 2
_cell_length_a 7.3053(7)
_cell_length_b 8.7683(9)
_cell_length_c 11.6150(12)
_cell_measurement_reflns_used 401
_cell_measurement_temperature 296(2)
_cell_measurement_theta_max 24.35
_cell_measurement_theta_min 2.79
_cell_volume 680.80(12)
_computing_cell_refinement 'SAINT (Bruker, 2014)'
_computing_data_collection 'SMART Apex2 (Bruker, 2014)'
_computing_data_reduction 'SAINT (Bruker, 2014)'
_computing_molecular_graphics 'SHELXTL (Sheldrick, 2014)'
_computing_publication_material 'SHELXTL (Sheldrick, 2014)'
_computing_structure_refinement 'SHELXL (Sheldrick, 2014)'
_computing_structure_solution 'SHELXS (Sheldrick, 2014)'
_diffrn_ambient_temperature 296(2)
_diffrn_detector_area_resol_mean 83.33
_diffrn_measured_fraction_theta_full 0.997
_diffrn_measured_fraction_theta_max 0.933
_diffrn_measurement_device_type 'Bruker Smart Apex2 CCD area detector'
_diffrn_measurement_method '\w scans'
_diffrn_radiation_type MoK\a
_diffrn_radiation_wavelength 0.71073
_diffrn_reflns_av_R_equivalents 0.0287
_diffrn_reflns_av_unetI/netI 0.0688
_diffrn_reflns_Laue_measured_fraction_full 0.997
_diffrn_reflns_Laue_measured_fraction_max 0.933
_diffrn_reflns_limit_h_max 9
_diffrn_reflns_limit_h_min -9
_diffrn_reflns_limit_k_max 10
_diffrn_reflns_limit_k_min -11
_diffrn_reflns_limit_l_max 15
_diffrn_reflns_limit_l_min -13
_diffrn_reflns_number 4588
_diffrn_reflns_point_group_measured_fraction_full 0.997
_diffrn_reflns_point_group_measured_fraction_max 0.933
_diffrn_reflns_theta_full 25.242
_diffrn_reflns_theta_max 28.477
_diffrn_reflns_theta_min 1.821
_diffrn_source 'fine-focus sealed tube'
_exptl_absorpt_coefficient_mu 1.894
_exptl_absorpt_correction_T_max 0.928
_exptl_absorpt_correction_T_min 0.853
_exptl_absorpt_correction_type multi-scan
_exptl_absorpt_process_details '(SADABS; Sheldrick, 1996)'
_exptl_crystal_colour colorless
_exptl_crystal_density_diffrn 2.449
_exptl_crystal_description prism
_exptl_crystal_F_000 484
_exptl_crystal_size_max 0.200
_exptl_crystal_size_mid 0.050
_exptl_crystal_size_min 0.050
_refine_diff_density_max 0.983
_refine_diff_density_min -1.511
_refine_diff_density_rms 0.212
_refine_ls_extinction_coef .
_refine_ls_extinction_method none
_refine_ls_goodness_of_fit_ref 1.075
_refine_ls_hydrogen_treatment constr
_refine_ls_matrix_type full
_refine_ls_number_parameters 217
_refine_ls_number_reflns 3228
_refine_ls_number_restraints 0
_refine_ls_restrained_S_all 1.075
_refine_ls_R_factor_all 0.0702
_refine_ls_R_factor_gt 0.0454
_refine_ls_shift/su_max 0.000
_refine_ls_shift/su_mean 0.000
_refine_ls_structure_factor_coef Fsqd
_refine_ls_weighting_details 'w=1/[\s^2^(Fo^2^)+(0.0471P)^2^+0.1205P] where P=(Fo^2^+2Fc^2^)/3'
_refine_ls_weighting_scheme calc
_refine_ls_wR_factor_gt 0.0968
_refine_ls_wR_factor_ref 0.1100
_reflns_Friedel_coverage 0.000
_reflns_Friedel_fraction_full .
_reflns_Friedel_fraction_max .
_reflns_number_gt 2332
_reflns_number_total 3228
_reflns_threshold_expression 'I > 2\s(I)'
_cod_data_source_file suppl_ncrs-2016-0394_suppl.cif
_cod_data_source_block a
_cod_database_code 8106632
_shelx_space_group_comment
;
The symmetry employed for this shelxl refinement is uniquely defined
by the following loop, which should always be used as a source of
symmetry information in preference to the above space-group names.
They are only intended as comments.
;
_shelx_estimated_absorpt_t_min 0.703
_shelx_estimated_absorpt_t_max 0.911
_shelxl_version_number 2013-4
_publcif_info_exptl_table_max_cols 4
_publcif_info_exptl_table_use_headnotes n

loop_
_space_group_symop_operation_xyz
'x, y, z'
'-x, -y, -z'

loop_
_atom_site_label
_atom_site_type_symbol
_atom_site_fract_x
_atom_site_fract_y
_atom_site_fract_z
_atom_site_U_iso_or_equiv
_atom_site_adp_type
_atom_site_occupancy
_atom_site_site_symmetry_order
_atom_site_calc_flag
_atom_site_refinement_flags_posn
_atom_site_refinement_flags_adp
_atom_site_refinement_flags_occupancy
_atom_site_disorder_assembly
_atom_site_disorder_group
Mo1 Mo 0.45797(7) 0.33867(6) 0.94691(5) 0.01391(15) Uani 1 1 d . . . . .
Mo2 Mo 0.03824(7) 0.63160(6) 1.08741(4) 0.01337(15) Uani 1 1 d . . . . .
O3 O 0.1646(6) 0.3926(5) 0.9854(4) 0.0156(9) Uani 1 1 d . . . . .
O4 O 0.3258(6) 0.5657(5) 1.0704(3) 0.0146(9) Uani 1 1 d . . . . .
O1 O 0.5004(7) 0.2122(5) 1.0564(4) 0.0245(10) Uani 1 1 d . . . . .
O6 O -0.0410(6) 0.5610(6) 1.2235(4) 0.0250(11) Uani 1 1 d . . . . .
N3 N 0.7871(7) 0.5002(6) 0.4577(4) 0.0191(12) Uani 1 1 d . . . . .
H7 H 0.8476 0.5057 0.3839 0.023 Uiso 1 1 calc R U . . .
N1 N 1.1146(8) 0.2218(6) 0.3708(5) 0.0213(12) Uani 1 1 d . . . . .
N5 N 0.7228(8) 0.4071(6) 0.6368(4) 0.0184(11) Uani 1 1 d . . . . .
C3 C 1.0222(9) 0.2391(7) 0.4875(5) 0.0160(13) Uani 1 1 d . . . . .
N4 N 0.6191(8) 0.6135(6) 0.5195(4) 0.0194(12) Uani 1 1 d . . . . .
N7 N 0.3528(7) 0.5689(6) 0.8262(4) 0.0141(10) Uani 1 1 d . . . . .
C5 C 0.8460(9) 0.3794(7) 0.5264(5) 0.0161(13) Uani 1 1 d . . . . .
C1 C 1.2738(10) 0.0913(8) 0.3363(6) 0.0271(16) Uani 1 1 d . . . . .
H1 H 1.3443 0.0747 0.2560 0.033 Uiso 1 1 calc R U . . .
C8 C 0.1437(9) 0.8056(7) 0.8221(5) 0.0183(13) Uani 1 1 d . . . . .
H8 H 0.0356 0.8989 0.8438 0.022 Uiso 1 1 calc R U . . .
C6 C 0.5893(9) 0.5487(7) 0.6266(5) 0.0155(12) Uani 1 1 d . . . . .
N2 N 1.2461(8) -0.0018(7) 0.5338(5) 0.0247(13) Uani 1 1 d . . . . .
C4 C 1.0874(9) 0.1303(8) 0.5684(6) 0.0223(14) Uani 1 1 d . . . . .
H4 H 1.0197 0.1489 0.6491 0.027 Uiso 1 1 calc R U . . .
N6 N 0.2865(8) 0.7785(6) 0.7177(4) 0.0186(11) Uani 1 1 d . . . . .
H6 H 0.2950 0.8421 0.6594 0.022 Uiso 1 1 calc R U . . .
N8 N 0.1792(7) 0.6820(6) 0.8882(4) 0.0152(11) Uani 1 1 d . . . . .
C7 C 0.4149(9) 0.6296(8) 0.7232(5) 0.0175(13) Uani 1 1 d . . . . .
O5 O -0.0295(6) 0.8312(5) 1.1137(4) 0.0255(11) Uani 1 1 d . . . . .
O2 O 0.5282(7) 0.2190(6) 0.8242(4) 0.0274(11) Uani 1 1 d . . . . .
C2 C 1.3364(9) -0.0202(8) 0.4175(6) 0.0227(14) Uani 1 1 d . . . . .
H2 H 1.4456 -0.1109 0.3894 0.027 Uiso 1 1 calc R U . . .

loop_
_atom_site_aniso_label
_atom_site_aniso_U_11
_atom_site_aniso_U_22
_atom_site_aniso_U_33
_atom_site_aniso_U_23
_atom_site_aniso_U_13
_atom_site_aniso_U_12
Mo1 0.0106(3) 0.0147(3) 0.0164(3) -0.0005(2) -0.0027(2) -0.0044(2)
Mo2 0.0105(3) 0.0167(3) 0.0123(3) -0.0012(2) -0.0004(2) -0.0054(2)
O3 0.014(2) 0.015(2) 0.018(2) -0.0008(18) -0.0052(17) -0.0051(17)
O4 0.014(2) 0.018(2) 0.014(2) 0.0006(17) -0.0045(16) -0.0079(17)
O1 0.021(2) 0.023(2) 0.033(3) 0.006(2) -0.010(2) -0.009(2)
O6 0.018(2) 0.037(3) 0.021(2) 0.000(2) -0.0046(19) -0.011(2)
N3 0.019(3) 0.025(3) 0.008(2) 0.001(2) 0.003(2) -0.006(2)
N1 0.018(3) 0.019(3) 0.022(3) 0.000(2) -0.001(2) -0.003(2)
N5 0.021(3) 0.016(3) 0.014(3) 0.002(2) -0.003(2) -0.002(2)
C3 0.014(3) 0.018(3) 0.014(3) 0.001(3) 0.000(2) -0.005(2)
N4 0.014(3) 0.021(3) 0.017(3) -0.002(2) 0.001(2) -0.001(2)
N7 0.010(2) 0.016(3) 0.013(2) -0.002(2) 0.0032(19) -0.005(2)
C5 0.013(3) 0.018(3) 0.016(3) 0.003(3) -0.006(2) -0.001(2)
C1 0.025(4) 0.031(4) 0.018(3) 0.001(3) 0.000(3) -0.002(3)
C8 0.018(3) 0.015(3) 0.021(3) 0.003(3) -0.006(3) -0.005(3)
C6 0.015(3) 0.017(3) 0.014(3) -0.002(2) 0.000(2) -0.008(2)
N2 0.025(3) 0.028(3) 0.023(3) 0.002(3) -0.010(2) -0.009(3)
C4 0.019(3) 0.023(4) 0.024(3) 0.001(3) -0.004(3) -0.006(3)
N6 0.019(3) 0.017(3) 0.014(3) 0.005(2) -0.002(2) -0.001(2)
N8 0.013(2) 0.014(3) 0.016(3) 0.004(2) -0.005(2) -0.002(2)
C7 0.020(3) 0.020(3) 0.015(3) 0.002(3) -0.005(3) -0.010(3)
O5 0.020(2) 0.019(2) 0.032(3) -0.007(2) 0.000(2) -0.0023(19)
O2 0.024(3) 0.029(3) 0.027(3) -0.005(2) 0.000(2) -0.010(2)
C2 0.015(3) 0.023(4) 0.026(4) 0.003(3) -0.004(3) -0.002(3)

loop_
_atom_type_symbol
_atom_type_description
_atom_type_scat_dispersion_real
_atom_type_scat_dispersion_imag
_atom_type_scat_source
C C 0.0033 0.0016 'International Tables Vol C Tables 4.2.6.8 and 6.1.1.4'
H H 0.0000 0.0000 'International Tables Vol C Tables 4.2.6.8 and 6.1.1.4'
N N 0.0061 0.0033 'International Tables Vol C Tables 4.2.6.8 and 6.1.1.4'
O O 0.0106 0.0060 'International Tables Vol C Tables 4.2.6.8 and 6.1.1.4'
Mo Mo -1.6832 0.6857 'International Tables Vol C Tables 4.2.6.8 and 6.1.1.4'

loop_
_geom_angle_atom_site_label_1
_geom_angle_atom_site_label_2
_geom_angle_atom_site_label_3
_geom_angle
_geom_angle_site_symmetry_1
_geom_angle_site_symmetry_3
O2 Mo1 O1 104.4(2) . .
O2 Mo1 O4 104.68(19) . 2_667
O1 Mo1 O4 100.17(18) . 2_667
O2 Mo1 O3 101.02(19) . .
O1 Mo1 O3 99.09(19) . .
O4 Mo1 O3 142.66(17) 2_667 .
O2 Mo1 O4 160.53(19) . .
O1 Mo1 O4 94.87(19) . .
O4 Mo1 O4 73.64(17) 2_667 .
O3 Mo1 O4 73.10(15) . .
O2 Mo1 N7 88.6(2) . .
O1 Mo1 N7 166.61(19) . .
O4 Mo1 N7 78.84(16) 2_667 .
O3 Mo1 N7 75.15(16) . .
O4 Mo1 N7 71.97(15) . .
O5 Mo2 O6 103.8(2) . .
O5 Mo2 O4 102.40(19) . .
O6 Mo2 O4 100.18(19) . .
O5 Mo2 O3 103.05(19) . 2_567
O6 Mo2 O3 98.89(18) . 2_567
O4 Mo2 O3 143.30(17) . 2_567
O5 Mo2 O3 159.44(19) . .
O6 Mo2 O3 96.70(19) . .
O4 Mo2 O3 74.39(15) . .
O3 Mo2 O3 72.47(18) 2_567 .
O5 Mo2 N8 86.0(2) . .
O6 Mo2 N8 169.9(2) . .
O4 Mo2 N8 75.30(16) . .
O3 Mo2 N8 80.55(17) 2_567 .
O3 Mo2 N8 73.48(16) . .
Mo2 O3 Mo1 138.8(2) 2_567 .
Mo2 O3 Mo2 107.53(18) 2_567 .
Mo1 O3 Mo2 106.24(17) . .
Mo2 O4 Mo1 139.8(2) . 2_667
Mo2 O4 Mo1 105.34(16) . .
Mo1 O4 Mo1 106.36(17) 2_667 .
C5 N3 N4 111.1(5) . .
C3 N1 C1 116.0(6) . .
C5 N5 C6 101.8(5) . .
N1 C3 C4 122.3(6) . .
N1 C3 C5 116.7(5) . .
C4 C3 C5 120.9(5) . .
C6 N4 N3 100.5(5) . .
C7 N7 N8 106.7(5) . .
C7 N7 Mo1 141.0(4) . .
N8 N7 Mo1 112.0(3) . .
N3 C5 N5 110.2(5) . .
N3 C5 C3 124.8(5) . .
N5 C5 C3 125.0(5) . .
N1 C1 C2 121.6(6) . .
N8 C8 N6 109.9(5) . .
N4 C6 N5 116.5(5) . .
N4 C6 C7 119.8(6) . .
N5 C6 C7 123.7(5) . .
C2 N2 C4 115.9(6) . .
N2 C4 C3 121.8(6) . .
C8 N6 C7 105.8(5) . .
C8 N8 N7 108.0(5) . .
C8 N8 Mo2 134.1(4) . .
N7 N8 Mo2 117.4(3) . .
N7 C7 N6 109.6(5) . .
N7 C7 C6 125.8(6) . .
N6 C7 C6 124.6(5) . .
N2 C2 C1 122.4(6) . .

loop_
_geom_bond_atom_site_label_1
_geom_bond_atom_site_label_2
_geom_bond_distance
_geom_bond_site_symmetry_2
Mo1 O2 1.672(5) .
Mo1 O1 1.680(4) .
Mo1 O4 1.969(4) 2_667
Mo1 O3 1.973(4) .
Mo1 O4 2.293(4) .
Mo1 N7 2.451(5) .
Mo2 O5 1.682(4) .
Mo2 O6 1.694(4) .
Mo2 O4 1.954(4) .
Mo2 O3 1.959(4) 2_567
Mo2 O3 2.252(4) .
Mo2 N8 2.352(5) .
O3 Mo2 1.959(4) 2_567
O4 Mo1 1.969(4) 2_667
N3 C5 1.332(7) .
N3 N4 1.356(7) .
N1 C3 1.335(7) .
N1 C1 1.336(8) .
N5 C5 1.337(7) .
N5 C6 1.344(8) .
C3 C4 1.379(8) .
C3 C5 1.458(8) .
N4 C6 1.338(7) .
N7 C7 1.314(7) .
N7 N8 1.379(6) .
C1 C2 1.389(9) .
C8 N8 1.301(7) .
C8 N6 1.346(7) .
C6 C7 1.458(8) .
N2 C2 1.327(8) .
N2 C4 1.343(8) .
N6 C7 1.361(8) .

loop_
_geom_hbond_atom_site_label_D
_geom_hbond_atom_site_label_H
_geom_hbond_atom_site_label_A
_geom_hbond_distance_DH
_geom_hbond_distance_HA
_geom_hbond_distance_DA
_geom_hbond_angle_DHA
_geom_hbond_site_symmetry_A
N3 H7 O6 0.86 1.93 2.780(7) 169.2 1_654
N6 H6 N2 0.86 1.98 2.827(7) 166.6 1_465
C1 H1 O2 0.93 2.57 3.085(8) 115.1 2_756
C8 H8 O5 0.93 2.42 3.100(7) 129.7 2_577
N3 H7 O6 0.86 1.93 2.780(7) 169.2 1_654
C1 H1 O2 0.93 2.57 3.085(8) 115.1 2_756
C8 H8 O5 0.93 2.42 3.100(7) 129.7 2_577
N6 H6 N2 0.86 1.98 2.827(7) 166.6 1_465
C2 H2 O2 0.93 2.63 3.124(8) 113.8 2_756
N3 H7 O6 0.86 1.93 2.780(7) 169.2 1_654
C1 H1 O2 0.93 2.57 3.085(8) 115.1 2_756
C8 H8 O5 0.93 2.42 3.100(7) 129.7 2_577
N6 H6 N2 0.86 1.98 2.827(7) 166.6 1_465
C2 H2 O2 0.93 2.63 3.124(8) 113.8 2_756

loop_
_publcif_info_datablock.id
_publcif_info_datablock.publ_exptl
_publcif_info_datablock.publ_geom
_publcif_info_datablock.structure
{745d5a5c-a3f0-4575-aaff-553ad061f8c9} y y y

loop_
_publcif_info_exptl_table_extra_item
sin_theta_over_lambda_max

loop_
_publcif_info_cif.paper_type
CB

loop_
_publcif_info_tables.block_id
_publcif_info_tables.reference_item
{745d5a5c-a3f0-4575-aaff-553ad061f8c9} '_publcif_info_datablock.publ_exptl'
{745d5a5c-a3f0-4575-aaff-553ad061f8c9} '_geom_hbond_atom_site_label_D'
